data_7122672
loop_
_publ_author_name
'Jin, Guo-Xin'
'Gao, Yang'
'Guo, Shu-Ting'
'Cui, Peng-Fei'
'Pem\'an, Francisco Azn\'arez'

_publ_section_title
;
 Iridium-Induced Regioselective B-H and C-H Activations at Azo-Substituted
 m-Carboranes: Facile Access to Polynuclear Complexes
;
_journal_name_full 'Chemical Communications'
_journal_paper_doi 10.1039/C8CC09084J
_journal_year 2018
_chemical_formula_sum 'C16 H24 B10 N4 O2'
_chemical_formula_weight 412.49
_space_group_crystal_system triclinic
_space_group_IT_number 2
_space_group_name_Hall '-P 1'
_space_group_name_H-M_alt 'P -1'
_symmetry_space_group_name_Hall '-P 1'
_symmetry_space_group_name_H-M 'P -1'
_atom_sites_solution_hydrogens geom
_audit_creation_method SHELXL-2014/7
_audit_update_record
;
2018-10-08 deposited with the CCDC.
2018-11-29 downloaded from the CCDC.
;
_cell_angle_alpha 86.844(6)
_cell_angle_beta 86.080(6)
_cell_angle_gamma 61.766(5)
_cell_formula_units_Z 2
_cell_length_a 7.334(2)
_cell_length_b 7.357(2)
_cell_length_c 24.271(8)
_cell_measurement_reflns_used 1562
_cell_measurement_temperature 296(2)
_cell_measurement_theta_max 22.44
_cell_measurement_theta_min 3.14
_cell_volume 1150.7(6)
_computing_cell_refinement 'Bruker SAINT'
_computing_data_collection 'Bruker APEX2'
_computing_data_reduction 'Bruker SAINT'
_computing_molecular_graphics 'Bruker SHELXTL'
_computing_publication_material 'Bruker SHELXTL'
_computing_structure_refinement 'SHELXL-2014/7 (Sheldrick, 2014)'
_computing_structure_solution 'SHELXS-97 (Sheldrick, 2008)'
_diffrn_ambient_temperature 296(2)
_diffrn_measured_fraction_theta_full 0.989
_diffrn_measured_fraction_theta_max 0.988
_diffrn_measurement_device_type 'Bruker APEX-II CCD'
_diffrn_measurement_method '\f and \w scans'
_diffrn_radiation_type MoK\a
_diffrn_radiation_wavelength 0.71073
_diffrn_reflns_av_R_equivalents 0.0358
_diffrn_reflns_av_unetI/netI 0.0692
_diffrn_reflns_Laue_measured_fraction_full 0.989
_diffrn_reflns_Laue_measured_fraction_max 0.988
_diffrn_reflns_limit_h_max 8
_diffrn_reflns_limit_h_min -9
_diffrn_reflns_limit_k_max 6
_diffrn_reflns_limit_k_min -9
_diffrn_reflns_limit_l_max 29
_diffrn_reflns_limit_l_min -29
_diffrn_reflns_number 7549
_diffrn_reflns_point_group_measured_fraction_full 0.989
_diffrn_reflns_point_group_measured_fraction_max 0.988
_diffrn_reflns_theta_full 25.242
_diffrn_reflns_theta_max 25.997
_diffrn_reflns_theta_min 0.841
_exptl_absorpt_coefficient_mu 0.071
_exptl_absorpt_correction_T_max 0.970
_exptl_absorpt_correction_T_min 0.820
_exptl_absorpt_correction_type multi-scan
_exptl_absorpt_process_details sadabs
_exptl_crystal_colour yellow
_exptl_crystal_density_diffrn 1.190
_exptl_crystal_description block
_exptl_crystal_F_000 428
_exptl_crystal_size_max 0.430
_exptl_crystal_size_mid 0.410
_exptl_crystal_size_min 0.280
_refine_diff_density_max 0.450
_refine_diff_density_min -0.320
_refine_diff_density_rms 0.052
_refine_ls_extinction_method none
_refine_ls_goodness_of_fit_ref 1.047
_refine_ls_hydrogen_treatment constr
_refine_ls_matrix_type full
_refine_ls_number_parameters 310
_refine_ls_number_reflns 4458
_refine_ls_number_restraints 30
_refine_ls_restrained_S_all 1.051
_refine_ls_R_factor_all 0.1512
_refine_ls_R_factor_gt 0.0865
_refine_ls_shift/su_max 0.003
_refine_ls_shift/su_mean 0.000
_refine_ls_structure_factor_coef Fsqd
_refine_ls_weighting_details 'w=1/[\s^2^(Fo^2^)+(0.1867P)^2^+0.1688P] where P=(Fo^2^+2Fc^2^)/3'
_refine_ls_weighting_scheme calc
_refine_ls_wR_factor_gt 0.2658
_refine_ls_wR_factor_ref 0.3298
_reflns_Friedel_coverage 0.000
_reflns_number_gt 2311
_reflns_number_total 4458
_reflns_threshold_expression 'I > 2\s(I)'
_cod_data_source_file c8cc09084j6.cif
_cod_data_source_block 3
_cod_original_cell_volume 1150.8(7)
_cod_database_code 7122672
_shelx_shelxl_version_number 2014/7
_shelx_space_group_comment
; 
The symmetry employed for this shelxl refinement is uniquely defined 
by the following loop, which should always be used as a source of 
symmetry information in preference to the above space-group names. 
They are only intended as comments. 
;
_shelx_estimated_absorpt_t_min 0.970
_shelx_estimated_absorpt_t_max 0.980

loop_
_space_group_symop_operation_xyz
'x, y, z'
'-x, -y, -z'

loop_
_atom_site_label
_atom_site_type_symbol
_atom_site_fract_x
_atom_site_fract_y
_atom_site_fract_z
_atom_site_U_iso_or_equiv
_atom_site_adp_type
_atom_site_occupancy
_atom_site_site_symmetry_order
_atom_site_calc_flag
_atom_site_refinement_flags_posn
_atom_site_refinement_flags_adp
_atom_site_refinement_flags_occupancy
_atom_site_disorder_assembly
_atom_site_disorder_group
N1 N 0.8896(5) 0.2667(5) 0.33974(11) 0.0665(8) Uani 1 1 d . . . . .
N2 N 0.8894(5) 0.2022(5) 0.38571(13) 0.0753(9) Uani 1 1 d . . . . .
C1 C 0.9649(5) 0.0984(5) 0.29870(13) 0.0553(9) Uani 1 1 d . . . . .
B2 B 0.9335(7) 0.1950(6) 0.23422(16) 0.0653(11) Uani 1 1 d . . . . .
H2 H 0.8669 0.3606 0.2235 0.078 Uiso 1 1 calc R U . . .
B3 B 1.1832(7) 0.0559(7) 0.25846(18) 0.0732(13) Uani 1 1 d . . . . .
H3 H 1.2825 0.1276 0.2638 0.088 Uiso 1 1 calc R U . . .
B4 B 1.1787(7) -0.1375(6) 0.3064(2) 0.0781(13) Uani 1 1 d . . . . .
H4 H 1.2734 -0.1901 0.3429 0.094 Uiso 1 1 calc R U . . .
B5 B 0.9263(8) -0.1123(7) 0.30868(19) 0.0790(13) Uani 1 1 d . . . . .
H5 H 0.8583 -0.1480 0.3468 0.095 Uiso 1 1 calc R U . . .
B6 B 0.7768(7) 0.0891(7) 0.26440(17) 0.0668(11) Uani 1 1 d . . . . .
H6 H 0.6093 0.1844 0.2730 0.080 Uiso 1 1 calc R U . . .
C7 C 0.8928(6) 0.0236(5) 0.20066(14) 0.0657(10) Uani 1 1 d D . . . .
B8 B 1.1322(8) 0.0104(8) 0.1930(2) 0.0852(15) Uani 1 1 d . . . . .
H8 H 1.1952 0.0528 0.1549 0.102 Uiso 1 1 calc R U . . .
B9 B 1.2858(8) -0.1998(8) 0.2383(2) 0.0997(18) Uani 1 1 d . . . . .
H9 H 1.4534 -0.2963 0.2302 0.120 Uiso 1 1 calc R U . . .
B10 B 1.1280(9) -0.3053(7) 0.2682(2) 0.0991(18) Uani 1 1 d . . . . .
H10 H 1.1922 -0.4705 0.2792 0.119 Uiso 1 1 calc R U . . .
B11 B 0.8792(8) -0.1637(7) 0.24311(18) 0.0746(12) Uani 1 1 d . . . . .
H11 H 0.7796 -0.2348 0.2373 0.090 Uiso 1 1 calc R U . . .
B12 B 1.1013(8) -0.2171(7) 0.1987(2) 0.0829(14) Uani 1 1 d . . . . .
H12 H 1.1463 -0.3226 0.1640 0.100 Uiso 1 1 calc R U . . .
C2 C 0.8187(5) 0.3580(5) 0.42679(15) 0.0663(10) Uani 1 1 d . . . . .
C3 C 0.7386(7) 0.5672(6) 0.41559(15) 0.0780(12) Uani 1 1 d . . . . .
H3A H 0.7252 0.6177 0.3793 0.094 Uiso 1 1 calc R U . . .
C4 C 0.6790(7) 0.6998(6) 0.45881(15) 0.0872(13) Uani 1 1 d . . . . .
H4A H 0.6274 0.8406 0.4517 0.105 Uiso 1 1 calc R U . . .
C5 C 0.6949(6) 0.6262(6) 0.51249(15) 0.0727(11) Uani 1 1 d . . . . .
C6 C 0.7692(7) 0.4207(7) 0.52292(17) 0.0917(14) Uani 1 1 d . . . . .
H6A H 0.7831 0.3702 0.5592 0.110 Uiso 1 1 calc R U . . .
C8 C 0.8235(7) 0.2885(7) 0.48063(18) 0.1007(15) Uani 1 1 d . . . . .
H8A H 0.8643 0.1496 0.4882 0.121 Uiso 1 1 calc R U . . .
C9 C 0.6538(7) 0.7005(9) 0.60817(16) 0.1060(16) Uani 1 1 d . . . . .
H9A H 0.5835 0.6193 0.6157 0.159 Uiso 1 1 calc R U . . .
H9B H 0.5931 0.8184 0.6313 0.159 Uiso 1 1 calc R U . . .
H9C H 0.7977 0.6184 0.6156 0.159 Uiso 1 1 calc R U . . .
C10 C 0.6336(7) 0.1743(6) 0.0739(2) 0.0871(13) Uani 1 1 d D . . . .
C11 C 0.4186(8) 0.2734(7) 0.08530(16) 0.0908(13) Uani 1 1 d . . . . .
H11A H 0.3633 0.2933 0.1214 0.109 Uiso 1 1 calc R U . . .
C12 C 0.2911(7) 0.3410(8) 0.04072(18) 0.0986(15) Uani 1 1 d . . . . .
H12A H 0.1479 0.4059 0.0468 0.118 Uiso 1 1 calc R U . . .
C13 C 0.3762(6) 0.3120(6) -0.01216(16) 0.0766(11) Uani 1 1 d . . . . .
C14 C 0.5835(8) 0.2201(8) -0.02086(19) 0.1040(15) Uani 1 1 d . . . . .
H14 H 0.6407 0.2019 -0.0568 0.125 Uiso 1 1 calc R U . . .
C15 C 0.7095(8) 0.1539(10) 0.0223(2) 0.130(2) Uani 1 1 d . . . . .
H15 H 0.8522 0.0929 0.0154 0.156 Uiso 1 1 calc R U . . .
C16 C 0.3177(9) 0.3565(8) -0.10853(17) 0.1124(17) Uani 1 1 d . . . . .
H16A H 0.4066 0.4188 -0.1151 0.169 Uiso 1 1 calc R U . . .
H16B H 0.2030 0.4217 -0.1322 0.169 Uiso 1 1 calc R U . . .
H16C H 0.3942 0.2121 -0.1162 0.169 Uiso 1 1 calc R U . . .
N3 N 0.7176(9) 0.1152(9) 0.15966(19) 0.0650(17) Uani 0.790(13) 1 d D U P A 1
N4 N 0.7930(8) 0.0888(9) 0.1136(2) 0.0828(19) Uani 0.790(13) 1 d D U P A 1
N3' N 0.861(2) 0.068(2) 0.1435(6) 0.058(5) Uani 0.210(13) 1 d D U P A 2
N4' N 0.673(3) 0.150(3) 0.1356(7) 0.072(7) Uani 0.210(13) 1 d D U P A 2
O1 O 0.6348(5) 0.7672(5) 0.55199(11) 0.0982(10) Uani 1 1 d . . . . .
O2 O 0.2437(5) 0.3811(5) -0.05335(12) 0.1038(11) Uani 1 1 d . . . . .

loop_
_atom_site_aniso_label
_atom_site_aniso_U_11
_atom_site_aniso_U_22
_atom_site_aniso_U_33
_atom_site_aniso_U_23
_atom_site_aniso_U_13
_atom_site_aniso_U_12
N1 0.084(2) 0.072(2) 0.0537(17) 0.0015(14) -0.0032(14) -0.0453(17)
N2 0.078(2) 0.068(2) 0.072(2) 0.0022(16) 0.0020(16) -0.0295(16)
C1 0.0561(19) 0.0547(19) 0.060(2) -0.0082(15) -0.0015(15) -0.0292(16)
B2 0.091(3) 0.046(2) 0.064(2) -0.0048(17) -0.006(2) -0.036(2)
B3 0.065(3) 0.087(3) 0.085(3) -0.023(2) 0.013(2) -0.049(2)
B4 0.075(3) 0.055(2) 0.094(3) 0.001(2) -0.027(2) -0.021(2)
B5 0.112(4) 0.083(3) 0.067(3) 0.010(2) -0.007(2) -0.067(3)
B6 0.057(2) 0.079(3) 0.072(3) -0.010(2) -0.0063(19) -0.038(2)
C7 0.083(3) 0.057(2) 0.060(2) -0.0039(16) -0.0106(18) -0.0338(18)
B8 0.098(4) 0.100(4) 0.081(3) -0.027(3) 0.024(3) -0.067(3)
B9 0.063(3) 0.089(4) 0.130(5) -0.047(3) -0.005(3) -0.017(3)
B10 0.128(5) 0.046(2) 0.122(4) 0.011(2) -0.053(4) -0.035(3)
B11 0.093(3) 0.069(3) 0.084(3) -0.002(2) -0.007(2) -0.056(3)
B12 0.084(3) 0.063(3) 0.095(3) -0.032(2) -0.002(3) -0.026(2)
C2 0.062(2) 0.058(2) 0.073(2) -0.0187(17) 0.0124(17) -0.0229(17)
C3 0.107(3) 0.081(3) 0.054(2) -0.0051(18) 0.009(2) -0.052(2)
C4 0.130(4) 0.062(2) 0.064(2) -0.0079(18) 0.003(2) -0.041(2)
C5 0.066(2) 0.082(3) 0.059(2) -0.0133(19) 0.0021(17) -0.025(2)
C6 0.091(3) 0.090(3) 0.061(2) 0.000(2) -0.009(2) -0.015(2)
C8 0.112(4) 0.069(3) 0.082(3) 0.008(2) -0.003(3) -0.011(2)
C9 0.088(3) 0.164(5) 0.059(2) -0.026(3) 0.003(2) -0.053(3)
C10 0.077(3) 0.072(3) 0.112(4) 0.011(2) -0.040(3) -0.031(2)
C11 0.118(4) 0.103(3) 0.059(2) 0.004(2) -0.017(2) -0.057(3)
C12 0.084(3) 0.127(4) 0.079(3) 0.005(3) -0.021(2) -0.043(3)
C13 0.075(3) 0.074(3) 0.070(3) -0.0001(19) -0.015(2) -0.026(2)
C14 0.085(3) 0.130(4) 0.075(3) -0.011(3) 0.011(2) -0.033(3)
C15 0.075(3) 0.165(6) 0.109(4) -0.007(4) -0.001(3) -0.022(3)
C16 0.176(5) 0.107(4) 0.061(3) 0.000(2) -0.016(3) -0.072(4)
N3 0.070(4) 0.075(3) 0.049(3) -0.010(3) 0.000(2) -0.033(3)
N4 0.061(3) 0.096(3) 0.079(4) -0.013(3) 0.005(3) -0.026(3)
N3' 0.046(9) 0.070(9) 0.050(10) -0.021(7) 0.003(7) -0.020(7)
N4' 0.100(14) 0.061(10) 0.053(13) -0.002(9) -0.017(11) -0.035(9)
O1 0.118(2) 0.100(2) 0.0594(16) -0.0284(15) 0.0073(15) -0.0354(18)
O2 0.097(2) 0.128(3) 0.0689(18) 0.0027(17) -0.0223(16) -0.0368(19)

loop_
_atom_type_symbol
_atom_type_description
_atom_type_scat_dispersion_real
_atom_type_scat_dispersion_imag
_atom_type_scat_source
C C 0.0033 0.0016 'International Tables Vol C Tables 4.2.6.8 and 6.1.1.4'
H H 0.0000 0.0000 'International Tables Vol C Tables 4.2.6.8 and 6.1.1.4'
B B 0.0013 0.0007 'International Tables Vol C Tables 4.2.6.8 and 6.1.1.4'
N N 0.0061 0.0033 'International Tables Vol C Tables 4.2.6.8 and 6.1.1.4'
O O 0.0106 0.0060 'International Tables Vol C Tables 4.2.6.8 and 6.1.1.4'

loop_
_geom_angle_atom_site_label_1
_geom_angle_atom_site_label_2
_geom_angle_atom_site_label_3
_geom_angle
N2 N1 C1 111.6(3)
N1 N2 C2 113.8(3)
N1 C1 B2 111.1(3)
N1 C1 B6 114.9(3)
B2 C1 B6 63.6(2)
N1 C1 B5 122.7(3)
B2 C1 B5 114.3(3)
B6 C1 B5 61.4(2)
N1 C1 B4 124.2(3)
B2 C1 B4 114.5(3)
B6 C1 B4 113.3(3)
B5 C1 B4 62.3(3)
N1 C1 B3 116.8(3)
B2 C1 B3 62.1(2)
B6 C1 B3 114.4(3)
B5 C1 B3 114.4(3)
B4 C1 B3 63.2(3)
C1 B2 C7 102.5(3)
C1 B2 B8 106.8(3)
C7 B2 B8 59.7(2)
C1 B2 B3 60.5(2)
C7 B2 B3 105.6(3)
B8 B2 B3 59.8(3)
C1 B2 B6 58.8(2)
C7 B2 B6 58.6(2)
B8 B2 B6 109.1(3)
B3 B2 B6 109.2(3)
C1 B3 B8 104.6(3)
C1 B3 B9 104.3(3)
B8 B3 B9 61.7(3)
C1 B3 B2 57.4(2)
B8 B3 B2 60.0(3)
B9 B3 B2 108.2(3)
C1 B3 B4 58.2(2)
B8 B3 B4 109.1(3)
B9 B3 B4 59.7(3)
B2 B3 B4 106.6(3)
C1 B4 B9 103.8(3)
C1 B4 B5 58.6(2)
B9 B4 B5 108.0(3)
C1 B4 B10 104.3(3)
B9 B4 B10 60.2(3)
B5 B4 B10 60.1(3)
C1 B4 B3 58.6(2)
B9 B4 B3 58.7(3)
B5 B4 B3 107.7(3)
B10 B4 B3 106.9(3)
C1 B5 B6 58.9(2)
C1 B5 B11 104.8(3)
B6 B5 B11 59.9(2)
C1 B5 B4 59.1(2)
B6 B5 B4 108.6(3)
B11 B5 B4 108.2(3)
C1 B5 B10 104.6(3)
B6 B5 B10 107.6(3)
B11 B5 B10 59.7(3)
B4 B5 B10 60.0(3)
C1 B6 C7 101.3(3)
C1 B6 B5 59.8(2)
C7 B6 B5 106.2(3)
C1 B6 B11 105.9(3)
C7 B6 B11 59.9(2)
B5 B6 B11 60.5(3)
C1 B6 B2 57.6(2)
C7 B6 B2 58.2(2)
B5 B6 B2 108.0(3)
B11 B6 B2 108.3(3)
N3' C7 B2 115.0(7)
N3 C7 B2 116.2(3)
N3' C7 B6 143.5(7)
N3 C7 B6 106.3(3)
B2 C7 B6 63.2(2)
N3' C7 B12 100.6(6)
N3 C7 B12 126.1(3)
B2 C7 B12 113.6(3)
B6 C7 B12 113.6(3)
N3' C7 B8 91.6(7)
N3 C7 B8 128.0(4)
B2 C7 B8 61.9(3)
B6 C7 B8 114.7(3)
B12 C7 B8 63.2(3)
N3' C7 B11 131.2(7)
N3 C7 B11 112.0(3)
B2 C7 B11 113.6(3)
B6 C7 B11 61.4(2)
B12 C7 B11 62.8(3)
B8 C7 B11 115.1(3)
C7 B8 B3 104.8(3)
C7 B8 B2 58.4(2)
B3 B8 B2 60.1(2)
C7 B8 B12 58.4(2)
B3 B8 B12 107.2(4)
B2 B8 B12 106.9(3)
C7 B8 B9 103.5(3)
B3 B8 B9 59.3(3)
B2 B8 B9 106.4(3)
B12 B8 B9 59.2(3)
B3 B9 B4 61.6(3)
B3 B9 B12 107.9(3)
B4 B9 B12 108.1(4)
B3 B9 B10 109.0(3)
B4 B9 B10 60.0(3)
B12 B9 B10 59.8(3)
B3 B9 B8 59.0(3)
B4 B9 B8 108.4(3)
B12 B9 B8 60.4(3)
B10 B9 B8 108.1(3)
B11 B10 B12 60.9(3)
B11 B10 B4 108.0(3)
B12 B10 B4 108.2(3)
B11 B10 B5 59.5(3)
B12 B10 B5 108.1(3)
B4 B10 B5 59.9(3)
B11 B10 B9 108.5(3)
B12 B10 B9 60.0(3)
B4 B10 B9 59.8(3)
B5 B10 B9 107.6(3)
C7 B11 B6 58.7(2)
C7 B11 B5 104.6(3)
B6 B11 B5 59.6(2)
C7 B11 B10 104.7(3)
B6 B11 B10 108.2(3)
B5 B11 B10 60.8(3)
C7 B11 B12 58.5(2)
B6 B11 B12 107.8(3)
B5 B11 B12 108.3(3)
B10 B11 B12 59.9(3)
C7 B12 B10 104.4(3)
C7 B12 B9 104.5(3)
B10 B12 B9 60.2(3)
C7 B12 B11 58.7(2)
B10 B12 B11 59.2(3)
B9 B12 B11 107.4(3)
C7 B12 B8 58.5(3)
B10 B12 B8 108.6(3)
B9 B12 B8 60.4(3)
B11 B12 B8 107.9(3)
C8 C2 C3 119.3(3)
C8 C2 N2 115.6(4)
C3 C2 N2 124.9(3)
C4 C3 C2 119.1(4)
C5 C4 C3 120.6(4)
O1 C5 C6 124.0(4)
O1 C5 C4 116.3(4)
C6 C5 C4 119.7(4)
C5 C6 C8 120.4(4)
C6 C8 C2 120.6(4)
C15 C10 C11 120.3(4)
C15 C10 N4 112.7(5)
C11 C10 N4 127.0(5)
C15 C10 N4' 148.6(9)
C11 C10 N4' 90.9(8)
C12 C11 C10 117.7(4)
C13 C12 C11 120.1(4)
O2 C13 C14 123.2(4)
O2 C13 C12 116.9(4)
C14 C13 C12 119.9(4)
C13 C14 C15 120.6(4)
C10 C15 C14 121.4(5)
N4 N3 C7 108.8(5)
N3 N4 C10 110.5(6)
N4' N3' C7 109.7(15)
N3' N4' C10 111.2(17)
C5 O1 C9 119.1(4)
C13 O2 C16 120.6(4)

loop_
_geom_bond_atom_site_label_1
_geom_bond_atom_site_label_2
_geom_bond_distance
N1 N2 1.188(4)
N1 C1 1.498(4)
N2 C2 1.438(4)
C1 B2 1.667(5)
C1 B6 1.689(5)
C1 B5 1.705(5)
C1 B4 1.713(5)
C1 B3 1.721(5)
B2 C7 1.687(5)
B2 B8 1.746(6)
B2 B3 1.748(6)
B2 B6 1.770(6)
B3 B8 1.743(6)
B3 B9 1.748(7)
B3 B4 1.798(7)
B4 B9 1.767(7)
B4 B5 1.768(7)
B4 B10 1.769(7)
B5 B6 1.732(6)
B5 B11 1.749(6)
B5 B10 1.771(8)
B6 C7 1.692(5)
B6 B11 1.739(6)
C7 N3' 1.418(14)
C7 N3 1.542(6)
C7 B12 1.707(6)
C7 B8 1.710(6)
C7 B11 1.712(5)
B8 B12 1.789(7)
B8 B9 1.790(8)
B9 B12 1.769(7)
B9 B10 1.773(9)
B10 B11 1.752(7)
B10 B12 1.764(7)
B11 B12 1.781(7)
C2 C8 1.373(5)
C2 C3 1.382(5)
C3 C4 1.375(5)
C4 C5 1.374(5)
C5 O1 1.345(4)
C5 C6 1.358(6)
C6 C8 1.359(6)
C9 O1 1.417(5)
C10 C15 1.323(6)
C10 C11 1.403(6)
C10 N4 1.442(7)
C10 N4' 1.528(16)
C11 C12 1.390(5)
C12 C13 1.370(6)
C13 O2 1.346(4)
C13 C14 1.346(6)
C14 C15 1.355(6)
C16 O2 1.398(5)
N3 N4 1.197(7)
N3' N4' 1.240(19)

loop_
_geom_torsion_atom_site_label_1
_geom_torsion_atom_site_label_2
_geom_torsion_atom_site_label_3
_geom_torsion_atom_site_label_4
_geom_torsion
C1 N1 N2 C2 179.9(3)
N2 N1 C1 B2 172.1(3)
N2 N1 C1 B6 102.3(4)
N2 N1 C1 B5 31.5(5)
N2 N1 C1 B4 -45.0(5)
N2 N1 C1 B3 -119.5(4)
N1 C1 B2 C7 -148.9(3)
B6 C1 B2 C7 -40.7(3)
B5 C1 B2 C7 -4.9(4)
B4 C1 B2 C7 64.4(4)
B3 C1 B2 C7 101.0(3)
N1 C1 B2 B8 149.3(3)
B6 C1 B2 B8 -102.5(3)
B5 C1 B2 B8 -66.6(4)
B4 C1 B2 B8 2.6(4)
B3 C1 B2 B8 39.2(3)
N1 C1 B2 B3 110.1(3)
B6 C1 B2 B3 -141.7(3)
B5 C1 B2 B3 -105.9(3)
B4 C1 B2 B3 -36.7(3)
N1 C1 B2 B6 -108.2(3)
B5 C1 B2 B6 35.8(3)
B4 C1 B2 B6 105.0(3)
B3 C1 B2 B6 141.7(3)
N1 C1 B3 B8 -139.6(3)
B2 C1 B3 B8 -38.8(3)
B6 C1 B3 B8 -1.2(4)
B5 C1 B3 B8 67.0(4)
B4 C1 B3 B8 103.7(3)
N1 C1 B3 B9 156.4(3)
B2 C1 B3 B9 -102.8(3)
B6 C1 B3 B9 -65.2(4)
B5 C1 B3 B9 3.0(4)
B4 C1 B3 B9 39.7(3)
N1 C1 B3 B2 -100.8(3)
B6 C1 B3 B2 37.6(3)
B5 C1 B3 B2 105.8(3)
B4 C1 B3 B2 142.5(3)
N1 C1 B3 B4 116.7(3)
B2 C1 B3 B4 -142.5(3)
B6 C1 B3 B4 -104.9(3)
B5 C1 B3 B4 -36.7(3)
C7 B2 B3 C1 -95.7(3)
B8 B2 B3 C1 -135.6(3)
B6 B2 B3 C1 -34.1(3)
C1 B2 B3 B8 135.6(3)
C7 B2 B3 B8 39.9(3)
B6 B2 B3 B8 101.4(3)
C1 B2 B3 B9 95.6(3)
C7 B2 B3 B9 -0.1(4)
B8 B2 B3 B9 -40.0(3)
B6 B2 B3 B9 61.4(4)
C1 B2 B3 B4 32.7(2)
C7 B2 B3 B4 -63.0(3)
B8 B2 B3 B4 -102.9(3)
B6 B2 B3 B4 -1.4(4)
N1 C1 B4 B9 -144.7(3)
B2 C1 B4 B9 -2.9(4)
B6 C1 B4 B9 67.6(4)
B5 C1 B4 B9 102.9(3)
B3 C1 B4 B9 -39.1(3)
N1 C1 B4 B5 112.4(4)
B2 C1 B4 B5 -105.8(3)
B6 C1 B4 B5 -35.4(3)
B3 C1 B4 B5 -142.1(3)
N1 C1 B4 B10 153.1(3)
B2 C1 B4 B10 -65.1(4)
B6 C1 B4 B10 5.3(5)
B5 C1 B4 B10 40.7(3)
B3 C1 B4 B10 -101.4(4)
N1 C1 B4 B3 -105.6(3)
B2 C1 B4 B3 36.2(3)
B6 C1 B4 B3 106.7(3)
B5 C1 B4 B3 142.1(3)
B8 B3 B4 C1 -95.7(3)
B9 B3 B4 C1 -134.2(3)
B2 B3 B4 C1 -32.4(2)
C1 B3 B4 B9 134.2(3)
B8 B3 B4 B9 38.5(3)
B2 B3 B4 B9 101.8(3)
C1 B3 B4 B5 33.4(3)
B8 B3 B4 B5 -62.3(4)
B9 B3 B4 B5 -100.8(3)
B2 B3 B4 B5 1.1(4)
C1 B3 B4 B10 96.7(3)
B8 B3 B4 B10 1.0(4)
B9 B3 B4 B10 -37.5(3)
B2 B3 B4 B10 64.3(4)
N1 C1 B5 B6 102.7(3)
B2 C1 B5 B6 -36.7(3)
B4 C1 B5 B6 -142.7(3)
B3 C1 B5 B6 -105.7(3)
N1 C1 B5 B11 142.8(3)
B2 C1 B5 B11 3.4(4)
B6 C1 B5 B11 40.1(3)
B4 C1 B5 B11 -102.6(4)
B3 C1 B5 B11 -65.6(4)
N1 C1 B5 B4 -114.6(4)
B2 C1 B5 B4 106.0(3)
B6 C1 B5 B4 142.7(3)
B3 C1 B5 B4 37.0(3)
N1 C1 B5 B10 -155.3(3)
B2 C1 B5 B10 65.3(4)
B6 C1 B5 B10 102.0(3)
B4 C1 B5 B10 -40.7(3)
B3 C1 B5 B10 -3.7(4)
B9 B4 B5 C1 -95.4(3)
B10 B4 B5 C1 -133.2(3)
B3 B4 B5 C1 -33.4(3)
C1 B4 B5 B6 33.2(3)
B9 B4 B5 B6 -62.3(4)
B10 B4 B5 B6 -100.0(3)
B3 B4 B5 B6 -0.3(4)
C1 B4 B5 B11 96.7(3)
B9 B4 B5 B11 1.2(4)
B10 B4 B5 B11 -36.5(3)
B3 B4 B5 B11 63.2(4)
C1 B4 B5 B10 133.2(3)
B9 B4 B5 B10 37.8(3)
B3 B4 B5 B10 99.8(3)
N1 C1 B6 C7 142.6(3)
B2 C1 B6 C7 40.3(2)
B5 C1 B6 C7 -102.3(3)
B4 C1 B6 C7 -66.6(4)
B3 C1 B6 C7 3.3(4)
N1 C1 B6 B5 -115.2(3)
B2 C1 B6 B5 142.6(3)
B4 C1 B6 B5 35.7(3)
B3 C1 B6 B5 105.6(3)
N1 C1 B6 B11 -155.8(3)
B2 C1 B6 B11 101.9(3)
B5 C1 B6 B11 -40.7(3)
B4 C1 B6 B11 -5.0(4)
B3 C1 B6 B11 64.9(4)
N1 C1 B6 B2 102.3(3)
B5 C1 B6 B2 -142.6(3)
B4 C1 B6 B2 -106.9(3)
B3 C1 B6 B2 -37.0(3)
B11 B5 B6 C1 -133.9(3)
B4 B5 B6 C1 -33.3(3)
B10 B5 B6 C1 -96.7(3)
C1 B5 B6 C7 93.8(3)
B11 B5 B6 C7 -40.1(3)
B4 B5 B6 C7 60.6(4)
B10 B5 B6 C7 -2.9(4)
C1 B5 B6 B11 133.9(3)
B4 B5 B6 B11 100.7(4)
B10 B5 B6 B11 37.3(3)
C1 B5 B6 B2 32.6(3)
B11 B5 B6 B2 -101.3(3)
B4 B5 B6 B2 -0.6(4)
B10 B5 B6 B2 -64.1(4)
C7 B2 B6 C1 131.8(3)
B8 B2 B6 C1 98.5(3)
B3 B2 B6 C1 34.8(3)
C1 B2 B6 C7 -131.8(3)
B8 B2 B6 C7 -33.2(3)
B3 B2 B6 C7 -97.0(3)
C1 B2 B6 B5 -33.5(3)
C7 B2 B6 B5 98.3(3)
B8 B2 B6 B5 65.1(4)
B3 B2 B6 B5 1.3(4)
C1 B2 B6 B11 -97.6(3)
C7 B2 B6 B11 34.2(3)
B8 B2 B6 B11 1.0(4)
B3 B2 B6 B11 -62.7(4)
C1 B2 C7 N3' -179.9(7)
B8 B2 C7 N3' -77.6(8)
B3 B2 C7 N3' -117.5(7)
B6 B2 C7 N3' 139.3(8)
C1 B2 C7 N3 136.7(3)
B8 B2 C7 N3 -121.0(4)
B3 B2 C7 N3 -160.9(3)
B6 B2 C7 N3 95.9(4)
C1 B2 C7 B6 40.8(3)
B8 B2 C7 B6 143.2(3)
B3 B2 C7 B6 103.2(3)
C1 B2 C7 B12 -64.8(4)
B8 B2 C7 B12 37.6(4)
B3 B2 C7 B12 -2.3(4)
B6 B2 C7 B12 -105.6(3)
C1 B2 C7 B8 -102.4(3)
B3 B2 C7 B8 -39.9(3)
B6 B2 C7 B8 -143.2(3)
C1 B2 C7 B11 4.5(4)
B8 B2 C7 B11 106.9(4)
B3 B2 C7 B11 67.0(4)
B6 B2 C7 B11 -36.3(3)
C1 B6 C7 N3' -136.5(12)
B5 B6 C7 N3' 162.0(11)
B11 B6 C7 N3' 121.6(12)
B2 B6 C7 N3' -96.5(12)
C1 B6 C7 N3 -151.5(3)
B5 B6 C7 N3 147.0(3)
B11 B6 C7 N3 106.6(4)
B2 B6 C7 N3 -111.5(3)
C1 B6 C7 B2 -39.9(3)
B5 B6 C7 B2 -101.5(3)
B11 B6 C7 B2 -141.9(3)
C1 B6 C7 B12 65.7(4)
B5 B6 C7 B12 4.1(4)
B11 B6 C7 B12 -36.3(3)
B2 B6 C7 B12 105.6(3)
C1 B6 C7 B8 -4.4(4)
B5 B6 C7 B8 -65.9(4)
B11 B6 C7 B8 -106.3(3)
B2 B6 C7 B8 35.6(3)
C1 B6 C7 B11 102.0(3)
B5 B6 C7 B11 40.4(3)
B2 B6 C7 B11 141.9(3)
N3' C7 B8 B3 157.6(7)
N3 C7 B8 B3 142.4(4)
B2 C7 B8 B3 39.9(3)
B6 C7 B8 B3 3.8(4)
B12 C7 B8 B3 -101.3(4)
B11 C7 B8 B3 -64.7(4)
N3' C7 B8 B2 117.7(6)
N3 C7 B8 B2 102.5(4)
B6 C7 B8 B2 -36.1(3)
B12 C7 B8 B2 -141.2(3)
B11 C7 B8 B2 -104.6(3)
N3' C7 B8 B12 -101.1(7)
N3 C7 B8 B12 -116.3(4)
B2 C7 B8 B12 141.2(3)
B6 C7 B8 B12 105.1(3)
B11 C7 B8 B12 36.6(3)
N3' C7 B8 B9 -141.1(7)
N3 C7 B8 B9 -156.3(4)
B2 C7 B8 B9 101.2(3)
B6 C7 B8 B9 65.1(4)
B12 C7 B8 B9 -40.0(3)
B11 C7 B8 B9 -3.4(4)
C1 B3 B8 C7 -1.5(4)
B9 B3 B8 C7 97.1(4)
B2 B3 B8 C7 -39.0(3)
B4 B3 B8 C7 59.5(4)
C1 B3 B8 B2 37.6(3)
B9 B3 B8 B2 136.1(3)
B4 B3 B8 B2 98.5(3)
C1 B3 B8 B12 -62.4(4)
B9 B3 B8 B12 36.2(3)
B2 B3 B8 B12 -99.9(3)
B4 B3 B8 B12 -1.4(4)
C1 B3 B8 B9 -98.6(3)
B2 B3 B8 B9 -136.1(3)
B4 B3 B8 B9 -37.6(3)
C1 B2 B8 C7 94.9(3)
B3 B2 B8 C7 134.4(3)
B6 B2 B8 C7 32.8(3)
C1 B2 B8 B3 -39.5(3)
C7 B2 B8 B3 -134.4(3)
B6 B2 B8 B3 -101.6(3)
C1 B2 B8 B12 61.0(4)
C7 B2 B8 B12 -33.9(3)
B3 B2 B8 B12 100.5(4)
B6 B2 B8 B12 -1.1(4)
C1 B2 B8 B9 -1.1(4)
C7 B2 B8 B9 -96.0(3)
B3 B2 B8 B9 38.4(3)
B6 B2 B8 B9 -63.2(4)
C1 B3 B9 B4 -39.0(3)
B8 B3 B9 B4 -138.1(3)
B2 B3 B9 B4 -98.9(3)
C1 B3 B9 B12 62.3(4)
B8 B3 B9 B12 -36.9(4)
B2 B3 B9 B12 2.3(5)
B4 B3 B9 B12 101.3(4)
C1 B3 B9 B10 -1.1(4)
B8 B3 B9 B10 -100.2(4)
B2 B3 B9 B10 -61.0(4)
B4 B3 B9 B10 37.9(3)
C1 B3 B9 B8 99.1(3)
B2 B3 B9 B8 39.2(3)
B4 B3 B9 B8 138.1(3)
C1 B4 B9 B3 39.1(3)
B5 B4 B9 B3 100.1(3)
B10 B4 B9 B3 137.9(3)
C1 B4 B9 B12 -62.0(4)
B5 B4 B9 B12 -0.9(5)
B10 B4 B9 B12 36.8(3)
B3 B4 B9 B12 -101.0(4)
C1 B4 B9 B10 -98.8(3)
B5 B4 B9 B10 -37.7(3)
B3 B4 B9 B10 -137.9(3)
C1 B4 B9 B8 2.0(4)
B5 B4 B9 B8 63.0(4)
B10 B4 B9 B8 100.8(4)
B3 B4 B9 B8 -37.1(3)
C7 B8 B9 B3 -99.4(3)
B2 B8 B9 B3 -38.8(3)
B12 B8 B9 B3 -139.0(4)
C7 B8 B9 B4 -61.2(4)
B3 B8 B9 B4 38.2(3)
B2 B8 B9 B4 -0.6(5)
B12 B8 B9 B4 -100.7(4)
C7 B8 B9 B12 39.6(3)
B3 B8 B9 B12 139.0(4)
B2 B8 B9 B12 100.2(4)
C7 B8 B9 B10 2.3(4)
B3 B8 B9 B10 101.7(4)
B2 B8 B9 B10 62.9(4)
B12 B8 B9 B10 -37.2(3)
C1 B4 B10 B11 -3.5(5)
B9 B4 B10 B11 -101.4(4)
B5 B4 B10 B11 36.5(3)
B3 B4 B10 B11 -64.6(5)
C1 B4 B10 B12 60.9(5)
B9 B4 B10 B12 -37.0(4)
B5 B4 B10 B12 100.9(4)
B3 B4 B10 B12 -0.1(5)
C1 B4 B10 B5 -40.0(3)
B9 B4 B10 B5 -137.8(3)
B3 B4 B10 B5 -101.0(3)
C1 B4 B10 B9 97.9(4)
B5 B4 B10 B9 137.8(3)
B3 B4 B10 B9 36.8(3)
C1 B5 B10 B11 -98.8(3)
B6 B5 B10 B11 -37.4(3)
B4 B5 B10 B11 -139.0(3)
C1 B5 B10 B12 -60.7(4)
B6 B5 B10 B12 0.8(4)
B11 B5 B10 B12 38.1(3)
B4 B5 B10 B12 -100.9(4)
C1 B5 B10 B4 40.3(3)
B6 B5 B10 B4 101.7(3)
B11 B5 B10 B4 139.0(3)
C1 B5 B10 B9 2.7(4)
B6 B5 B10 B9 64.2(4)
B11 B5 B10 B9 101.5(4)
B4 B5 B10 B9 -37.5(3)
B3 B9 B10 B11 61.9(4)
B4 B9 B10 B11 100.5(4)
B12 B9 B10 B11 -38.2(3)
B8 B9 B10 B11 -0.7(5)
B3 B9 B10 B12 100.1(4)
B4 B9 B10 B12 138.7(3)
B8 B9 B10 B12 37.5(3)
B3 B9 B10 B4 -38.6(3)
B12 B9 B10 B4 -138.7(3)
B8 B9 B10 B4 -101.2(3)
B3 B9 B10 B5 -1.1(5)
B4 B9 B10 B5 37.6(3)
B12 B9 B10 B5 -101.2(3)
B8 B9 B10 B5 -63.7(4)
N3' C7 B11 B6 -137.7(9)
N3 C7 B11 B6 -97.2(3)
B2 C7 B11 B6 36.9(3)
B12 C7 B11 B6 142.4(3)
B8 C7 B11 B6 105.6(3)
N3' C7 B11 B5 -177.3(9)
N3 C7 B11 B5 -136.8(4)
B2 C7 B11 B5 -2.7(4)
B6 C7 B11 B5 -39.6(3)
B12 C7 B11 B5 102.8(4)
B8 C7 B11 B5 66.0(4)
N3' C7 B11 B10 119.7(9)
N3 C7 B11 B10 160.2(3)
B2 C7 B11 B10 -65.7(4)
B6 C7 B11 B10 -102.6(3)
B12 C7 B11 B10 39.8(3)
B8 C7 B11 B10 3.0(4)
N3' C7 B11 B12 79.9(9)
N3 C7 B11 B12 120.4(4)
B2 C7 B11 B12 -105.4(4)
B6 C7 B11 B12 -142.4(3)
B8 C7 B11 B12 -36.8(3)
C1 B6 B11 C7 -94.0(3)
B5 B6 B11 C7 -134.3(3)
B2 B6 B11 C7 -33.6(3)
C1 B6 B11 B5 40.3(3)
C7 B6 B11 B5 134.3(3)
B2 B6 B11 B5 100.8(3)
C1 B6 B11 B10 2.4(4)
C7 B6 B11 B10 96.4(4)
B5 B6 B11 B10 -37.9(3)
B2 B6 B11 B10 62.9(4)
C1 B6 B11 B12 -60.9(4)
C7 B6 B11 B12 33.1(3)
B5 B6 B11 B12 -101.2(4)
B2 B6 B11 B12 -0.4(4)
C1 B5 B11 C7 -0.4(4)
B6 B5 B11 C7 39.2(3)
B4 B5 B11 C7 -62.2(4)
B10 B5 B11 C7 -98.9(4)
C1 B5 B11 B6 -39.6(3)
B4 B5 B11 B6 -101.4(3)
B10 B5 B11 B6 -138.1(3)
C1 B5 B11 B10 98.5(4)
B6 B5 B11 B10 138.1(3)
B4 B5 B11 B10 36.7(3)
C1 B5 B11 B12 60.7(4)
B6 B5 B11 B12 100.3(3)
B4 B5 B11 B12 -1.1(4)
B10 B5 B11 B12 -37.7(3)
B12 B10 B11 C7 -39.1(3)
B4 B10 B11 C7 62.1(4)
B5 B10 B11 C7 98.7(3)
B9 B10 B11 C7 -1.3(4)
B12 B10 B11 B6 -100.4(3)
B4 B10 B11 B6 0.7(5)
B5 B10 B11 B6 37.3(3)
B9 B10 B11 B6 -62.6(4)
B12 B10 B11 B5 -137.8(3)
B4 B10 B11 B5 -36.6(3)
B9 B10 B11 B5 -100.0(4)
B4 B10 B11 B12 101.2(4)
B5 B10 B11 B12 137.8(3)
B9 B10 B11 B12 37.8(3)
N3' C7 B12 B10 -170.4(7)
N3 C7 B12 B10 -137.8(4)
B2 C7 B12 B10 66.1(4)
B6 C7 B12 B10 -3.6(4)
B8 C7 B12 B10 103.2(4)
B11 C7 B12 B10 -39.4(3)
N3' C7 B12 B9 127.2(8)
N3 C7 B12 B9 159.8(4)
B2 C7 B12 B9 3.7(5)
B6 C7 B12 B9 -66.0(4)
B8 C7 B12 B9 40.8(4)
B11 C7 B12 B9 -101.8(4)
N3' C7 B12 B11 -131.1(7)
N3 C7 B12 B11 -98.4(4)
B2 C7 B12 B11 105.5(3)
B6 C7 B12 B11 35.8(3)
B8 C7 B12 B11 142.6(3)
N3' C7 B12 B8 86.4(7)
N3 C7 B12 B8 119.0(5)
B2 C7 B12 B8 -37.1(3)
B6 C7 B12 B8 -106.8(3)
B11 C7 B12 B8 -142.6(3)
B11 B10 B12 C7 39.1(3)
B4 B10 B12 C7 -61.8(4)
B5 B10 B12 C7 1.6(4)
B9 B10 B12 C7 -98.7(3)
B11 B10 B12 B9 137.9(3)
B4 B10 B12 B9 36.9(3)
B5 B10 B12 B9 100.3(4)
B4 B10 B12 B11 -101.0(4)
B5 B10 B12 B11 -37.5(3)
B9 B10 B12 B11 -137.9(3)
B11 B10 B12 B8 100.2(3)
B4 B10 B12 B8 -0.7(5)
B5 B10 B12 B8 62.7(4)
B9 B10 B12 B8 -37.6(3)
B3 B9 B12 C7 -3.6(5)
B4 B9 B12 C7 61.5(5)
B10 B9 B12 C7 98.4(4)
B8 B9 B12 C7 -39.8(3)
B3 B9 B12 B10 -102.0(4)
B4 B9 B12 B10 -36.9(3)
B8 B9 B12 B10 -138.3(3)
B3 B9 B12 B11 -64.8(5)
B4 B9 B12 B11 0.2(5)
B10 B9 B12 B11 37.2(3)
B8 B9 B12 B11 -101.1(3)
B3 B9 B12 B8 36.3(3)
B4 B9 B12 B8 101.4(4)
B10 B9 B12 B8 138.3(3)
B6 B11 B12 C7 -33.2(3)
B5 B11 B12 C7 -96.2(3)
B10 B11 B12 C7 -134.3(3)
C7 B11 B12 B10 134.3(3)
B6 B11 B12 B10 101.1(3)
B5 B11 B12 B10 38.1(3)
C7 B11 B12 B9 96.7(4)
B6 B11 B12 B9 63.5(4)
B5 B11 B12 B9 0.5(4)
B10 B11 B12 B9 -37.6(3)
C7 B11 B12 B8 33.0(3)
B6 B11 B12 B8 -0.2(4)
B5 B11 B12 B8 -63.2(4)
B10 B11 B12 B8 -101.4(4)
B3 B8 B12 C7 97.1(3)
B2 B8 B12 C7 33.9(3)
B9 B8 B12 C7 133.3(3)
C7 B8 B12 B10 -95.8(4)
B3 B8 B12 B10 1.3(5)
B2 B8 B12 B10 -61.9(4)
B9 B8 B12 B10 37.5(3)
C7 B8 B12 B9 -133.3(3)
B3 B8 B12 B9 -36.2(3)
B2 B8 B12 B9 -99.4(4)
C7 B8 B12 B11 -33.1(3)
B3 B8 B12 B11 64.0(4)
B2 B8 B12 B11 0.8(5)
B9 B8 B12 B11 100.2(4)
N1 N2 C2 C8 -177.6(4)
N1 N2 C2 C3 5.9(6)
C8 C2 C3 C4 4.5(6)
N2 C2 C3 C4 -179.2(4)
C2 C3 C4 C5 -1.2(7)
C3 C4 C5 O1 179.3(4)
C3 C4 C5 C6 -0.3(7)
O1 C5 C6 C8 178.9(4)
C4 C5 C6 C8 -1.5(7)
C5 C6 C8 C2 4.9(8)
C3 C2 C8 C6 -6.4(7)
N2 C2 C8 C6 177.0(4)
C15 C10 C11 C12 2.4(7)
N4 C10 C11 C12 -178.6(4)
N4' C10 C11 C12 178.6(9)
C10 C11 C12 C13 -0.7(7)
C11 C12 C13 O2 180.0(4)
C11 C12 C13 C14 -0.8(7)
O2 C13 C14 C15 179.8(5)
C12 C13 C14 C15 0.7(8)
C11 C10 C15 C14 -2.6(9)
N4 C10 C15 C14 178.3(5)
N4' C10 C15 C14 -175.4(17)
C13 C14 C15 C10 1.1(9)
B2 C7 N3 N4 106.3(5)
B6 C7 N3 N4 173.9(5)
B12 C7 N3 N4 -49.3(7)
B8 C7 N3 N4 32.7(7)
B11 C7 N3 N4 -120.9(5)
C7 N3 N4 C10 -179.5(4)
C15 C10 N4 N3 178.2(6)
C11 C10 N4 N3 -0.8(8)
B2 C7 N3' N4' -99.8(15)
B6 C7 N3' N4' -22(2)
B12 C7 N3' N4' 137.7(14)
B8 C7 N3' N4' -159.3(15)
B11 C7 N3' N4' 74.7(17)
C7 N3' N4' C10 -172.5(12)
C15 C10 N4' N3' -4(3)
C11 C10 N4' N3' -178.0(17)
C6 C5 O1 C9 1.7(6)
C4 C5 O1 C9 -177.9(4)
C14 C13 O2 C16 1.2(7)
C12 C13 O2 C16 -179.6(4)
